data_4509243
loop_
_publ_author_name
'Siegler, Maxime A.'
'Lutz, Martin'

_publ_section_title
;
 Ni(salen): a System That Forms Many Solvates with Interacting Ni Atoms
;
_journal_issue 2
_journal_name_full 'Crystal Growth &amp; Design'
_journal_page_first 1194
_journal_paper_doi 10.1021/cg801109n
_journal_volume 9
_journal_year 2009
_chemical_formula_moiety 'C16 H14 N2 Ni O2, C H2 Cl2'
_chemical_formula_sum 'C17 H16 Cl2 N2 Ni O2'
_chemical_formula_weight 409.93
_chemical_name_systematic
; 
 ? 
;
_space_group_IT_number 14
_symmetry_cell_setting monoclinic
_symmetry_space_group_name_Hall '-P 2yn'
_symmetry_space_group_name_H-M 'P 1 21/n 1'
_atom_sites_solution_hydrogens difmap
_atom_sites_solution_primary direct
_atom_sites_solution_secondary difmap
_audit_creation_method SHELXL-97
_cell_angle_alpha 90.00
_cell_angle_beta 90.998(3)
_cell_angle_gamma 90.00
_cell_formula_units_Z 4
_cell_length_a 13.1553(7)
_cell_length_b 6.8022(5)
_cell_length_c 19.1853(9)
_cell_measurement_reflns_used 7770
_cell_measurement_temperature 150(2)
_cell_measurement_theta_max 25.48
_cell_measurement_theta_min 1.86
_cell_volume 1716.54(18)
_computing_cell_refinement 'PEAKREF (Schreurs, 2005)'
_computing_data_collection 'COLLECT (Nonius, 1999)'
_computing_data_reduction 'EVALCCD (Duisenberg et al., 2003)'
_computing_molecular_graphics 'PLATON (Spek, 2003)'
_computing_publication_material 'PLATON (Spek, 2003)'
_computing_structure_refinement 'SHELXL-97 (Sheldrick, 2008)'
_computing_structure_solution 'SHELXS-97 (Sheldrick, 1990)'
_diffrn_ambient_temperature 150(2)
_diffrn_measured_fraction_theta_full 1.000
_diffrn_measured_fraction_theta_max 1.000
_diffrn_measurement_device_type 'Nonius KappaCCD'
_diffrn_measurement_method '\f and \w scans'
_diffrn_radiation_monochromator graphite
_diffrn_radiation_source 'rotating anode'
_diffrn_radiation_type MoK\a
_diffrn_radiation_wavelength 0.71073
_diffrn_reflns_av_R_equivalents 0.0523
_diffrn_reflns_av_sigmaI/netI 0.0376
_diffrn_reflns_limit_h_max 15
_diffrn_reflns_limit_h_min -15
_diffrn_reflns_limit_k_max 8
_diffrn_reflns_limit_k_min -8
_diffrn_reflns_limit_l_max 22
_diffrn_reflns_limit_l_min -23
_diffrn_reflns_number 20866
_diffrn_reflns_theta_full 25.49
_diffrn_reflns_theta_max 25.49
_diffrn_reflns_theta_min 1.86
_exptl_absorpt_coefficient_mu 1.453
_exptl_absorpt_correction_T_max 0.9147
_exptl_absorpt_correction_T_min 0.3542
_exptl_absorpt_correction_type analytical
_exptl_absorpt_process_details '(SADABS; Sheldrick, 2006)'
_exptl_crystal_colour red
_exptl_crystal_density_diffrn 1.586
_exptl_crystal_density_method 'not measured'
_exptl_crystal_description needle
_exptl_crystal_F_000 840
_exptl_crystal_size_max 0.60
_exptl_crystal_size_mid 0.09
_exptl_crystal_size_min 0.06
_refine_diff_density_max 0.600
_refine_diff_density_min -0.705
_refine_diff_density_rms 0.075
_refine_ls_extinction_method none
_refine_ls_goodness_of_fit_ref 1.079
_refine_ls_hydrogen_treatment constr
_refine_ls_matrix_type full
_refine_ls_number_parameters 217
_refine_ls_number_reflns 3188
_refine_ls_number_restraints 0
_refine_ls_restrained_S_all 1.079
_refine_ls_R_factor_all 0.0662
_refine_ls_R_factor_gt 0.0397
_refine_ls_shift/su_max 0.001
_refine_ls_shift/su_mean 0.000
_refine_ls_structure_factor_coef Fsqd
_refine_ls_weighting_details 'calc w=1/[\s^2^(Fo^2^)+(0.0371P)^2^+1.9880P] where P=(Fo^2^+2Fc^2^)/3'
_refine_ls_weighting_scheme calc
_refine_ls_wR_factor_gt 0.0852
_refine_ls_wR_factor_ref 0.0970
_reflns_number_gt 2362
_reflns_number_total 3188
_reflns_threshold_expression I>2\s(I)
_cod_data_source_file cg801109nsup1.cif
_cod_data_source_block 3
_cod_original_cell_volume 1716.54(17)
_cod_original_sg_symbol_H-M 'P 21/n'
_cod_database_code 4509243

loop_
_symmetry_equiv_pos_as_xyz
'x, y, z'
'-x+1/2, y+1/2, -z+1/2'
'-x, -y, -z'
'x-1/2, -y-1/2, z-1/2'

loop_
_atom_site_label
_atom_site_type_symbol
_atom_site_fract_x
_atom_site_fract_y
_atom_site_fract_z
_atom_site_U_iso_or_equiv
_atom_site_adp_type
_atom_site_occupancy
_atom_site_symmetry_multiplicity
_atom_site_calc_flag
_atom_site_refinement_flags
Ni1 Ni -0.00083(3) 0.26435(6) 0.017907(19) 0.02383(14) Uani 1 1 d .
O1 O -0.05133(16) 0.2791(3) 0.10642(11) 0.0315(5) Uani 1 1 d .
O2 O 0.12236(15) 0.3168(3) 0.06119(10) 0.0289(5) Uani 1 1 d .
N1 N -0.1240(2) 0.2051(4) -0.02437(13) 0.0289(6) Uani 1 1 d .
N2 N 0.0513(2) 0.2568(4) -0.07024(13) 0.0292(6) Uani 1 1 d .
C1 C -0.1477(2) 0.2746(5) 0.12453(17) 0.0312(7) Uani 1 1 d .
C2 C -0.2272(2) 0.2244(5) 0.07784(19) 0.0333(8) Uani 1 1 d .
C3 C -0.3278(3) 0.2160(5) 0.1026(2) 0.0447(9) Uani 1 1 d .
H3 H -0.3814 0.1773 0.0718 0.054 Uiso 1 1 calc R
C4 C -0.3492(3) 0.2624(6) 0.1700(2) 0.0556(12) Uani 1 1 d .
H4 H -0.4168 0.2536 0.1863 0.067 Uiso 1 1 calc R
C5 C -0.2710(3) 0.3226(6) 0.2143(2) 0.0536(11) Uani 1 1 d .
H5 H -0.2863 0.3619 0.2605 0.064 Uiso 1 1 calc R
C6 C -0.1724(3) 0.3268(6) 0.19316(19) 0.0446(9) Uani 1 1 d .
H6 H -0.1200 0.3652 0.2251 0.053 Uiso 1 1 calc R
C7 C -0.2102(3) 0.1890(5) 0.00566(19) 0.0357(8) Uani 1 1 d .
H7 H -0.2670 0.1505 -0.0224 0.043 Uiso 1 1 calc R
C8 C 0.2133(2) 0.3112(5) 0.03327(17) 0.0293(7) Uani 1 1 d .
C9 C 0.2287(2) 0.2800(4) -0.03837(17) 0.0298(7) Uani 1 1 d .
C10 C 0.3288(3) 0.2750(5) -0.0638(2) 0.0410(9) Uani 1 1 d .
H10 H 0.3391 0.2560 -0.1122 0.049 Uiso 1 1 calc R
C11 C 0.4105(3) 0.2969(6) -0.0203(2) 0.0500(10) Uani 1 1 d .
H11 H 0.4774 0.2897 -0.0379 0.060 Uiso 1 1 calc R
C12 C 0.3952(3) 0.3300(6) 0.0503(2) 0.0509(10) Uani 1 1 d .
H12 H 0.4521 0.3473 0.0808 0.061 Uiso 1 1 calc R
C13 C 0.2986(3) 0.3378(5) 0.07633(19) 0.0404(9) Uani 1 1 d .
H13 H 0.2898 0.3619 0.1246 0.049 Uiso 1 1 calc R
C14 C 0.1462(3) 0.2626(5) -0.08653(16) 0.0318(8) Uani 1 1 d .
H14 H 0.1619 0.2547 -0.1346 0.038 Uiso 1 1 calc R
C15 C -0.0261(3) 0.2626(6) -0.12546(17) 0.0430(9) Uani 1 1 d .
H15A H -0.0011 0.1958 -0.1677 0.052 Uiso 1 1 calc R
H15B H -0.0427 0.4005 -0.1376 0.052 Uiso 1 1 calc R
C16 C -0.1180(3) 0.1605(6) -0.09926(17) 0.0395(9) Uani 1 1 d .
H16A H -0.1797 0.2081 -0.1242 0.047 Uiso 1 1 calc R
H16B H -0.1122 0.0169 -0.1066 0.047 Uiso 1 1 calc R
Cl1 Cl 0.12769(9) 0.48658(17) 0.28200(6) 0.0693(4) Uani 1 1 d .
Cl2 Cl 0.05657(13) 0.0868(2) 0.28207(6) 0.0916(5) Uani 1 1 d .
C17 C 0.1192(3) 0.2670(5) 0.23467(19) 0.0470(9) Uani 1 1 d .
H17A H 0.0819 0.2908 0.1902 0.056 Uiso 1 1 calc R
H17B H 0.1884 0.2206 0.2235 0.056 Uiso 1 1 calc R

loop_
_atom_site_aniso_label
_atom_site_aniso_U_11
_atom_site_aniso_U_22
_atom_site_aniso_U_33
_atom_site_aniso_U_23
_atom_site_aniso_U_13
_atom_site_aniso_U_12
Ni1 0.0265(2) 0.0247(2) 0.0203(2) 0.00090(17) 0.00029(15) -0.00027(18)
O1 0.0285(12) 0.0415(14) 0.0247(11) 0.0015(10) 0.0036(9) -0.0048(10)
O2 0.0251(12) 0.0377(13) 0.0239(11) -0.0017(10) 0.0011(9) -0.0002(10)
N1 0.0291(15) 0.0282(15) 0.0292(14) -0.0003(12) -0.0048(12) -0.0007(12)
N2 0.0373(16) 0.0275(15) 0.0227(13) -0.0006(12) -0.0036(12) 0.0009(12)
C1 0.0328(19) 0.0239(17) 0.0372(18) 0.0079(14) 0.0068(15) -0.0002(14)
C2 0.0295(18) 0.0230(17) 0.048(2) 0.0043(15) 0.0068(16) 0.0015(14)
C3 0.030(2) 0.037(2) 0.068(3) 0.0063(19) 0.0072(18) 0.0027(16)
C4 0.041(2) 0.050(2) 0.076(3) 0.020(2) 0.026(2) 0.013(2)
C5 0.056(3) 0.055(3) 0.050(2) 0.018(2) 0.026(2) 0.012(2)
C6 0.047(2) 0.052(2) 0.035(2) 0.0091(18) 0.0098(17) 0.0008(19)
C7 0.0280(19) 0.0266(18) 0.052(2) -0.0017(16) -0.0090(17) 0.0002(14)
C8 0.0292(18) 0.0259(17) 0.0328(18) 0.0030(14) 0.0011(15) -0.0018(14)
C9 0.0339(18) 0.0227(17) 0.0330(17) 0.0017(14) 0.0077(14) -0.0001(14)
C10 0.041(2) 0.037(2) 0.046(2) -0.0020(17) 0.0171(18) -0.0033(17)
C11 0.032(2) 0.050(2) 0.069(3) -0.004(2) 0.018(2) -0.0038(18)
C12 0.031(2) 0.062(3) 0.060(3) 0.000(2) -0.0029(19) -0.0051(19)
C13 0.033(2) 0.047(2) 0.041(2) 0.0015(18) 0.0010(17) -0.0014(17)
C14 0.045(2) 0.0279(17) 0.0228(15) -0.0015(14) 0.0086(15) 0.0012(16)
C15 0.055(2) 0.052(2) 0.0218(16) -0.0014(17) -0.0069(16) 0.0023(19)
C16 0.045(2) 0.042(2) 0.0309(19) -0.0018(16) -0.0087(17) -0.0035(18)
Cl1 0.0725(8) 0.0584(7) 0.0761(8) -0.0152(6) -0.0247(6) -0.0059(6)
Cl2 0.1432(13) 0.0712(8) 0.0596(8) 0.0265(6) -0.0220(8) -0.0362(9)
C17 0.058(2) 0.050(2) 0.0321(18) 0.0002(18) -0.0027(17) 0.001(2)

loop_
_atom_type_symbol
_atom_type_description
_atom_type_scat_dispersion_real
_atom_type_scat_dispersion_imag
_atom_type_scat_source
C C 0.0033 0.0016 'International Tables Vol C Tables 4.2.6.8 and 6.1.1.4'
H H 0.0000 0.0000 'International Tables Vol C Tables 4.2.6.8 and 6.1.1.4'
Cl Cl 0.1484 0.1585 'International Tables Vol C Tables 4.2.6.8 and 6.1.1.4'
N N 0.0061 0.0033 'International Tables Vol C Tables 4.2.6.8 and 6.1.1.4'
Ni Ni 0.3393 1.1124 'International Tables Vol C Tables 4.2.6.8 and 6.1.1.4'
O O 0.0106 0.0060 'International Tables Vol C Tables 4.2.6.8 and 6.1.1.4'

loop_
_geom_angle_atom_site_label_1
_geom_angle_atom_site_label_2
_geom_angle_atom_site_label_3
_geom_angle
N2 Ni1 O1 178.32(11)
N2 Ni1 O2 94.64(11)
O1 Ni1 O2 84.39(9)
N2 Ni1 N1 85.87(12)
O1 Ni1 N1 95.14(11)
O2 Ni1 N1 178.43(11)
C1 O1 Ni1 127.3(2)
C8 O2 Ni1 127.4(2)
C7 N1 C16 118.8(3)
C7 N1 Ni1 126.6(2)
C16 N1 Ni1 114.4(2)
C14 N2 C15 119.3(3)
C14 N2 Ni1 126.8(2)
C15 N2 Ni1 113.7(2)
O1 C1 C6 118.6(3)
O1 C1 C2 123.0(3)
C6 C1 C2 118.4(3)
C1 C2 C3 119.0(3)
C1 C2 C7 122.1(3)
C3 C2 C7 118.8(3)
C4 C3 C2 121.2(4)
C4 C3 H3 119.4
C2 C3 H3 119.4
C3 C4 C5 119.1(4)
C3 C4 H4 120.4
C5 C4 H4 120.4
C6 C5 C4 121.5(4)
C6 C5 H5 119.2
C4 C5 H5 119.2
C5 C6 C1 120.5(4)
C5 C6 H6 119.7
C1 C6 H6 119.7
N1 C7 C2 125.0(3)
N1 C7 H7 117.5
C2 C7 H7 117.5
O2 C8 C13 118.8(3)
O2 C8 C9 123.2(3)
C13 C8 C9 118.0(3)
C8 C9 C10 119.4(3)
C8 C9 C14 121.8(3)
C10 C9 C14 118.7(3)
C11 C10 C9 121.2(3)
C11 C10 H10 119.4
C9 C10 H10 119.4
C10 C11 C12 119.3(3)
C10 C11 H11 120.3
C12 C11 H11 120.3
C13 C12 C11 120.7(4)
C13 C12 H12 119.6
C11 C12 H12 119.6
C12 C13 C8 121.3(3)
C12 C13 H13 119.4
C8 C13 H13 119.4
N2 C14 C9 125.2(3)
N2 C14 H14 117.4
C9 C14 H14 117.4
N2 C15 C16 107.6(3)
N2 C15 H15A 110.2
C16 C15 H15A 110.2
N2 C15 H15B 110.2
C16 C15 H15B 110.2
H15A C15 H15B 108.5
N1 C16 C15 106.9(3)
N1 C16 H16A 110.3
C15 C16 H16A 110.3
N1 C16 H16B 110.3
C15 C16 H16B 110.3
H16A C16 H16B 108.6
Cl2 C17 Cl1 110.9(2)
Cl2 C17 H17A 109.5
Cl1 C17 H17A 109.5
Cl2 C17 H17B 109.5
Cl1 C17 H17B 109.5
H17A C17 H17B 108.1

loop_
_geom_bond_atom_site_label_1
_geom_bond_atom_site_label_2
_geom_bond_distance
Ni1 N2 1.836(3)
Ni1 O1 1.837(2)
Ni1 O2 1.843(2)
Ni1 N1 1.843(3)
O1 C1 1.321(4)
O2 C8 1.320(4)
N1 C7 1.286(4)
N1 C16 1.472(4)
N2 C14 1.293(4)
N2 C15 1.457(4)
C1 C6 1.407(5)
C1 C2 1.407(5)
C2 C3 1.415(5)
C2 C7 1.427(5)
C3 C4 1.364(6)
C3 H3 0.9500
C4 C5 1.384(6)
C4 H4 0.9500
C5 C6 1.367(5)
C5 H5 0.9500
C6 H6 0.9500
C7 H7 0.9500
C8 C13 1.393(5)
C8 C9 1.409(4)
C9 C10 1.411(5)
C9 C14 1.418(5)
C10 C11 1.357(5)
C10 H10 0.9500
C11 C12 1.390(6)
C11 H11 0.9500
C12 C13 1.375(5)
C12 H12 0.9500
C13 H13 0.9500
C14 H14 0.9500
C15 C16 1.489(5)
C15 H15A 0.9900
C15 H15B 0.9900
C16 H16A 0.9900
C16 H16B 0.9900
Cl1 C17 1.751(4)
Cl2 C17 1.742(4)
C17 H17A 0.9900
C17 H17B 0.9900

loop_
_geom_hbond_atom_site_label_D
_geom_hbond_atom_site_label_H
_geom_hbond_atom_site_label_A
_geom_hbond_distance_DH
_geom_hbond_distance_HA
_geom_hbond_distance_DA
_geom_hbond_angle_DHA
C17 H17A O1 0.99 2.36 3.302(4) 159
C17 H17A O2 0.99 2.55 3.346(4) 138

loop_
_geom_torsion_atom_site_label_1
_geom_torsion_atom_site_label_2
_geom_torsion_atom_site_label_3
_geom_torsion_atom_site_label_4
_geom_torsion
O2 Ni1 O1 C1 173.2(3)
N1 Ni1 O1 C1 -8.3(3)
N2 Ni1 O2 C8 -10.1(3)
O1 Ni1 O2 C8 171.3(3)
N2 Ni1 N1 C7 -177.4(3)
O1 Ni1 N1 C7 1.3(3)
N2 Ni1 N1 C16 6.8(2)
O1 Ni1 N1 C16 -174.6(2)
O2 Ni1 N2 C14 7.7(3)
N1 Ni1 N2 C14 -170.8(3)
O2 Ni1 N2 C15 -166.5(2)
N1 Ni1 N2 C15 15.0(2)
Ni1 O1 C1 C6 -167.5(2)
Ni1 O1 C1 C2 10.9(4)
O1 C1 C2 C3 177.5(3)
C6 C1 C2 C3 -4.0(5)
O1 C1 C2 C7 -4.9(5)
C6 C1 C2 C7 173.6(3)
C1 C2 C3 C4 2.4(5)
C7 C2 C3 C4 -175.3(3)
C2 C3 C4 C5 1.3(6)
C3 C4 C5 C6 -3.4(6)
C4 C5 C6 C1 1.8(6)
O1 C1 C6 C5 -179.5(3)
C2 C1 C6 C5 2.0(5)
C16 N1 C7 C2 179.1(3)
Ni1 N1 C7 C2 3.4(5)
C1 C2 C7 N1 -2.5(5)
C3 C2 C7 N1 175.1(3)
Ni1 O2 C8 C13 -174.0(2)
Ni1 O2 C8 C9 6.1(4)
O2 C8 C9 C10 -179.6(3)
C13 C8 C9 C10 0.5(5)
O2 C8 C9 C14 3.5(5)
C13 C8 C9 C14 -176.4(3)
C8 C9 C10 C11 1.0(5)
C14 C9 C10 C11 178.0(3)
C9 C10 C11 C12 -1.7(6)
C10 C11 C12 C13 0.9(6)
C11 C12 C13 C8 0.6(6)
O2 C8 C13 C12 178.8(3)
C9 C8 C13 C12 -1.3(5)
C15 N2 C14 C9 172.6(3)
Ni1 N2 C14 C9 -1.3(5)
C8 C9 C14 N2 -6.0(5)
C10 C9 C14 N2 177.0(3)
C14 N2 C15 C16 153.0(3)
Ni1 N2 C15 C16 -32.3(3)
C7 N1 C16 C15 158.2(3)
Ni1 N1 C16 C15 -25.6(3)
N2 C15 C16 N1 35.3(4)
